data_2212847
loop_
_publ_author_name
'Anne Carton'
'Adel Mesbah'
'Lo\"ic Perrin'
'Michel Fran\,cois'

_publ_section_title
;
 Poly[nickel(II)-\m~2~-benzene-1,4-dicarboxylato-\m~2~-piperazine]
;
_journal_coeditor_code DN2128
_journal_issue 4
_journal_name_full 'Acta Crystallographica Section E'
_journal_page_first m948
_journal_page_last m949
_journal_paper_doi 10.1107/S1600536807009488
_journal_volume 63
_journal_year 2007
_chemical_formula_moiety 'C12 H14 N2 Ni O4'
_chemical_formula_sum 'C12 H14 N2 Ni O4'
_chemical_formula_weight 308.96
_chemical_name_systematic
;
 ?
;
_space_group_IT_number 15
_symmetry_cell_setting monoclinic
_symmetry_space_group_name_Hall '-C 2yc'
_symmetry_space_group_name_H-M 'C 1 2/c 1'
_atom_sites_solution_hydrogens geom
_atom_sites_solution_primary direct
_atom_sites_solution_secondary difmap
_audit_creation_method SHELXL-97
_cell_angle_alpha 90.00
_cell_angle_beta 109.610(10)
_cell_angle_gamma 90.00
_cell_formula_units_Z 4
_cell_length_a 19.110(9)
_cell_length_b 6.814(4)
_cell_length_c 10.319(5)
_cell_measurement_reflns_used 2043
_cell_measurement_temperature 298(2)
_cell_measurement_theta_max 26.733
_cell_measurement_theta_min 0.407
_cell_volume 1265.8(11)
_computing_cell_refinement 'HKL Scalepack (Otwinowski & Minor, 1997)'
_computing_data_collection 'Collect Software (Nonius, 1998)'
_computing_data_reduction 'HKL Denzo and Scalepack (Otwinowski & Minor, 1997)'
_computing_molecular_graphics
;
Ortep for Windows (Farrugia, 1997) and
 CaRIne Crystallography (Boudias & Monceau, 1989)
;
_computing_publication_material 'WinGX publication routines (Farrugia, 1999)'
_computing_structure_refinement 'SHELXL-97 (Sheldrick, 1997)'
_computing_structure_solution 'SIR2002 (Burla <i>et al.</i>,  2003)'
_diffrn_ambient_temperature 298(2)
_diffrn_measured_fraction_theta_full 0.995
_diffrn_measured_fraction_theta_max 0.995
_diffrn_measurement_device_type 'Nonius <b>Model?</b> Diffractometer'
_diffrn_measurement_method CCD
_diffrn_radiation_monochromator graphite
_diffrn_radiation_source 'fine-focus sealed tube'
_diffrn_radiation_type MoK\a
_diffrn_radiation_wavelength 0.71073
_diffrn_reflns_av_R_equivalents 0.0513
_diffrn_reflns_av_sigmaI/netI 0.0307
_diffrn_reflns_limit_h_max 27
_diffrn_reflns_limit_h_min 1
_diffrn_reflns_limit_k_max 9
_diffrn_reflns_limit_k_min 0
_diffrn_reflns_limit_l_max 13
_diffrn_reflns_limit_l_min -14
_diffrn_reflns_number 14181
_diffrn_reflns_theta_full 30.47
_diffrn_reflns_theta_max 30.47
_diffrn_reflns_theta_min 3.20
_diffrn_standards_decay_% 0
_diffrn_standards_number 0
_exptl_absorpt_coefficient_mu 1.544
_exptl_absorpt_correction_T_max 0.90
_exptl_absorpt_correction_T_min 0.80
_exptl_absorpt_correction_type multi-scan
_exptl_absorpt_process_details '(SORTAV; Blessing, 1995)'
_exptl_crystal_colour green
_exptl_crystal_density_diffrn 1.6212
_exptl_crystal_density_method 'not measured'
_exptl_crystal_description plate
_exptl_crystal_F_000 640
_exptl_crystal_size_max 0.150
_exptl_crystal_size_mid 0.105
_exptl_crystal_size_min 0.070
_refine_diff_density_max 0.383
_refine_diff_density_min -0.486
_refine_ls_extinction_method none
_refine_ls_goodness_of_fit_ref 1.104
_refine_ls_hydrogen_treatment constr
_refine_ls_matrix_type full
_refine_ls_number_parameters 87
_refine_ls_number_reflns 1919
_refine_ls_number_restraints 0
_refine_ls_restrained_S_all 1.104
_refine_ls_R_factor_all 0.0349
_refine_ls_R_factor_gt 0.0271
_refine_ls_shift/su_max 0.000
_refine_ls_shift/su_mean 0.000
_refine_ls_structure_factor_coef Fsqd
_refine_ls_weighting_details 'calc w=1/[\s^2^(Fo^2^)+(0.0247P)^2^+1.5176P] where P=(Fo^2^+2Fc^2^)/3'
_refine_ls_weighting_scheme calc
_refine_ls_wR_factor_gt 0.0655
_refine_ls_wR_factor_ref 0.0753
_reflns_number_gt 1682
_reflns_number_total 1919
_reflns_threshold_expression I>2\s(I)
_cod_data_source_file dn2128.cif
_cod_data_source_block I
_cod_depositor_comments
;
The following automatic conversions were performed:
'_symmetry_cell_setting' value 'Monoclinic' changed to 'monoclinic'
according to '/home/saulius/struct/CIF-dictionaries/cif_core.dic'
dictionary named 'cif_core.dic' version 2.4.1 from 2010-06-29.

Automatic conversion script
Id: cif_fix_enum 1527 2010-12-29 10:47:43Z saulius 

The following automatic conversions were performed:

'_symmetry_cell_setting' value 'Monoclinic' changed to 'monoclinic'
according to /home/saulius/struct/CIF-dictionaries/cif_core.dic
dictionary named 'cif_core.dic' version 2.4.1 from 2010-06-29.

Automatic conversion script
Id: cif_fix_values 1715 2011-07-08 13:25:40Z adriana 
;
_cod_original_sg_symbol_H-M C2/c
_cod_database_code 2212847
_cod_database_fobs_code 2212847

loop_
_symmetry_equiv_pos_as_xyz
'x, y, z'
'-x, y, -z+1/2'
'x+1/2, y+1/2, z'
'-x+1/2, y+1/2, -z+1/2'
'-x, -y, -z'
'x, -y, z-1/2'
'-x+1/2, -y+1/2, -z'
'x+1/2, -y+1/2, z-1/2'

loop_
_atom_site_type_symbol
_atom_site_label
_atom_site_fract_x
_atom_site_fract_y
_atom_site_fract_z
_atom_site_U_iso_or_equiv
_atom_site_adp_type
_atom_site_calc_flag
_atom_site_refinement_flags
_atom_site_occupancy
Ni Ni1 0.0000 0.15182(4) 0.7500 0.01553(10) Uani d S 1
N N2 -0.00287(8) 0.3333(2) 0.90851(14) 0.0173(3) Uani d . 1
H H2 -0.0234 0.2565 0.9583 0.021 Uiso calc R 1
O O4 -0.11030(7) 0.0922(2) 0.71243(14) 0.0270(3) Uani d . 1
O O5 -0.05640(7) -0.07574(19) 0.59159(13) 0.0242(3) Uani d . 1
C C3 -0.18409(9) -0.1479(2) 0.55928(18) 0.0195(3) Uani d . 1
C C6 -0.11281(9) -0.0383(2) 0.62415(17) 0.0190(3) Uani d . 1
C C7 0.06797(10) 0.3998(3) 1.01166(18) 0.0226(4) Uani d . 1
H H7A 0.0924 0.4912 0.9687 0.027 Uiso calc R 1
H H7B 0.1006 0.2878 1.0436 0.027 Uiso calc R 1
C C8 -0.05515(10) 0.5016(3) 0.86644(17) 0.0206(3) Uani d . 1
H H8A -0.1023 0.4555 0.8033 0.025 Uiso calc R 1
H H8B -0.0354 0.5971 0.8182 0.025 Uiso calc R 1
C C9 -0.20301(10) -0.2158(3) 0.42510(18) 0.0232(4) Uani d . 1
H H9 -0.1717 -0.1919 0.3747 0.028 Uiso calc R 1
C C10 -0.23155(10) -0.1809(3) 0.63395(19) 0.0252(4) Uani d . 1
H H10 -0.2194 -0.1337 0.7234 0.030 Uiso calc R 1

loop_
_atom_site_aniso_label
_atom_site_aniso_U_11
_atom_site_aniso_U_22
_atom_site_aniso_U_33
_atom_site_aniso_U_12
_atom_site_aniso_U_13
_atom_site_aniso_U_23
Ni1 0.01490(15) 0.01485(16) 0.01648(16) 0.000 0.00483(11) 0.000
N2 0.0192(7) 0.0173(7) 0.0151(7) -0.0004(5) 0.0055(5) -0.0016(5)
O4 0.0208(6) 0.0305(7) 0.0312(7) -0.0080(5) 0.0106(5) -0.0149(6)
O5 0.0188(6) 0.0248(7) 0.0295(7) -0.0037(5) 0.0090(5) -0.0099(5)
C3 0.0165(8) 0.0196(8) 0.0218(8) -0.0024(6) 0.0056(6) -0.0035(6)
C6 0.0174(8) 0.0197(8) 0.0192(8) -0.0042(6) 0.0053(6) -0.0030(6)
C7 0.0183(8) 0.0261(9) 0.0218(8) 0.0005(7) 0.0046(7) -0.0055(7)
C8 0.0216(8) 0.0207(8) 0.0166(7) 0.0010(7) 0.0028(7) -0.0020(6)
C9 0.0203(8) 0.0281(9) 0.0240(8) -0.0064(7) 0.0112(7) -0.0044(7)
C10 0.0223(8) 0.0337(10) 0.0201(9) -0.0074(7) 0.0079(7) -0.0085(7)

loop_
_atom_type_symbol
_atom_type_description
_atom_type_scat_dispersion_real
_atom_type_scat_dispersion_imag
_atom_type_scat_source
C C 0.0033 0.0016 'International Tables Vol C Tables 4.2.6.8 and 6.1.1.4'
H H 0.0000 0.0000 'International Tables Vol C Tables 4.2.6.8 and 6.1.1.4'
N N 0.0061 0.0033 'International Tables Vol C Tables 4.2.6.8 and 6.1.1.4'
O O 0.0106 0.0060 'International Tables Vol C Tables 4.2.6.8 and 6.1.1.4'
Fe Fe 0.3463 0.8444 'International Tables Vol C Tables 4.2.6.8 and 6.1.1.4'

loop_
_geom_angle_atom_site_label_1
_geom_angle_atom_site_label_2
_geom_angle_atom_site_label_3
_geom_angle_site_symmetry_1
_geom_angle_site_symmetry_3
_geom_angle
O4 Ni1 O4 2_556 . 157.15(8)
O4 Ni1 N2 2_556 . 105.52(6)
O4 Ni1 N2 . . 88.26(6)
N2 Ni1 N2 . 2_556 106.46(9)
O4 Ni1 O5 2_556 . 102.25(6)
O4 Ni1 O5 . . 60.97(5)
N2 Ni1 O5 . . 148.74(5)
N2 Ni1 O5 . 2_556 88.33(7)
O5 Ni1 O5 . 2_556 92.80(8)
O4 Ni1 C6 2_556 . 130.83(6)
O4 Ni1 C6 . . 30.58(5)
N2 Ni1 C6 . . 118.59(6)
N2 Ni1 C6 2_556 . 98.49(6)
O5 Ni1 C6 . . 30.40(5)
O5 Ni1 C6 2_556 . 98.11(6)
C6 Ni1 C6 . 2_556 116.92(9)
C7 N2 C8 . . 109.62(13)
C7 N2 Ni1 . . 119.36(11)
C8 N2 Ni1 . . 115.11(10)
C7 N2 H2 . . 103.5
C8 N2 H2 . . 103.5
Ni1 N2 H2 . . 103.5
C6 O4 Ni1 . . 93.65(10)
C6 O5 Ni1 . . 84.87(10)
C9 C3 C10 . . 119.91(16)
C9 C3 C6 . . 120.33(15)
C10 C3 C6 . . 119.77(16)
O5 C6 O4 . . 120.47(15)
O5 C6 C3 . . 120.74(15)
O4 C6 C3 . . 118.79(15)
O5 C6 Ni1 . . 64.72(9)
O4 C6 Ni1 . . 55.78(9)
C3 C6 Ni1 . . 174.23(12)
N2 C7 C8 . 5_567 111.57(15)
N2 C7 H7A . . 109.3
C8 C7 H7A 5_567 . 109.3
N2 C7 H7B . . 109.3
C8 C7 H7B 5_567 . 109.3
H7A C7 H7B . . 108.0
N2 C8 C7 . 5_567 112.29(14)
N2 C8 H8A . . 109.1
C7 C8 H8A 5_567 . 109.1
N2 C8 H8B . . 109.1
C7 C8 H8B 5_567 . 109.1
H8A C8 H8B . . 107.9
C10 C9 C3 7_446 . 120.18(16)
C10 C9 H9 7_446 . 119.9
C3 C9 H9 . . 119.9
C9 C10 C3 7_446 . 119.90(16)
C9 C10 H10 7_446 . 120.0
C3 C10 H10 . . 120.0

loop_
_geom_bond_atom_site_label_1
_geom_bond_atom_site_label_2
_geom_bond_site_symmetry_2
_geom_bond_distance
Ni1 O4 2_556 2.0519(16)
Ni1 O4 . 2.0519(16)
Ni1 N2 . 2.0659(16)
Ni1 O5 . 2.2484(15)
Ni1 C6 . 2.4765(19)
N2 C7 . 1.484(2)
N2 C8 . 1.487(2)
N2 H2 . 0.9100
O4 C6 . 1.262(2)
O5 C6 . 1.258(2)
C3 C9 . 1.388(2)
C3 C10 . 1.391(2)
C3 C6 . 1.500(2)
C7 C8 5_567 1.517(2)
C7 H7A . 0.9700
C7 H7B . 0.9700
C8 H8A . 0.9700
C8 H8B . 0.9700
C9 C10 7_446 1.385(3)
C9 H9 . 0.9300
C10 H10 . 0.9300
